data_2225343
loop_
_publ_author_name
'Choi, Hong Dae'
'Seo, Pil Ja'
'Son, Byeng Wha'
'Lee, Uk'

_publ_section_title
;
 3-Ethylsulfinyl-2-(4-fluorophenyl)-5-iodo-7-methyl-1-benzofuran
;
_journal_coeditor_code PB2023
_journal_issue 3
_journal_name_full 'Acta Crystallographica Section E'
_journal_page_first o629
_journal_paper_doi 10.1107/S1600536810005581
_journal_volume 66
_journal_year 2010
_chemical_formula_iupac 'C17 H14 F I O2 S'
_chemical_formula_moiety 'C17 H14 F I O2 S'
_chemical_formula_sum 'C17 H14 F I O2 S'
_chemical_formula_weight 428.24
_chemical_name_systematic
;
3-Ethylsulfinyl-2-(4-fluorophenyl)-5-iodo-7-methyl-1-benzofuran
;
_space_group_IT_number 2
_symmetry_cell_setting triclinic
_symmetry_space_group_name_Hall '-P 1'
_symmetry_space_group_name_H-M 'P -1'
_atom_sites_solution_hydrogens difmap
_atom_sites_solution_primary direct
_atom_sites_solution_secondary difmap
_audit_creation_method 'form.cif (version 2.0)'
_cell_angle_alpha 76.2890(10)
_cell_angle_beta 89.1380(10)
_cell_angle_gamma 74.8020(10)
_cell_formula_units_Z 2
_cell_length_a 7.4681(5)
_cell_length_b 10.3023(7)
_cell_length_c 10.9761(7)
_cell_measurement_reflns_used 6089
_cell_measurement_temperature 273(2)
_cell_measurement_theta_max 27.43
_cell_measurement_theta_min 2.11
_cell_volume 790.73(9)
_computing_cell_refinement 'SAINT (Bruker, 2009)'
_computing_data_collection 'APEX2 (Bruker, 2009)'
_computing_data_reduction 'SAINT (Bruker, 2009)'
_computing_molecular_graphics 'ORTEP-3 (Farrugia, 1997) and DIAMOND (Brandenburg, 1998)'
_computing_publication_material 'SHELXL97 (Sheldrick, 2008)'
_computing_structure_refinement 'SHELXL97 (Sheldrick, 2008)'
_computing_structure_solution 'SHELXS97 (Sheldrick, 2008)'
_diffrn_ambient_temperature 273(2)
_diffrn_detector_area_resol_mean 10.0
_diffrn_measured_fraction_theta_full 0.983
_diffrn_measured_fraction_theta_max 0.983
_diffrn_measurement_device_type 'Bruker SMART APEXII CCD'
_diffrn_measurement_method '\f and \w scans'
_diffrn_radiation_monochromator 'Bruker HELIOS graded multilayer optics'
_diffrn_radiation_source 'Rotating Anode'
_diffrn_radiation_type MoK\a
_diffrn_radiation_wavelength 0.71073
_diffrn_reflns_av_R_equivalents 0.0489
_diffrn_reflns_av_sigmaI/netI 0.0390
_diffrn_reflns_limit_h_max 9
_diffrn_reflns_limit_h_min -9
_diffrn_reflns_limit_k_max 13
_diffrn_reflns_limit_k_min -13
_diffrn_reflns_limit_l_max 13
_diffrn_reflns_limit_l_min -14
_diffrn_reflns_number 6867
_diffrn_reflns_theta_full 27.00
_diffrn_reflns_theta_max 27.00
_diffrn_reflns_theta_min 2.83
_diffrn_standards_number 0
_exptl_absorpt_coefficient_mu 2.171
_exptl_absorpt_correction_T_max 0.582
_exptl_absorpt_correction_T_min 0.520
_exptl_absorpt_correction_type multi-scan
_exptl_absorpt_process_details '(SADABS; Bruker, 2009)'
_exptl_crystal_colour colourless
_exptl_crystal_density_diffrn 1.799
_exptl_crystal_density_method 'not measured'
_exptl_crystal_description block
_exptl_crystal_F_000 420
_exptl_crystal_size_max 0.50
_exptl_crystal_size_mid 0.25
_exptl_crystal_size_min 0.25
_refine_diff_density_max 0.709
_refine_diff_density_min -0.806
_refine_ls_extinction_method none
_refine_ls_goodness_of_fit_ref 1.056
_refine_ls_hydrogen_treatment constr
_refine_ls_matrix_type full
_refine_ls_number_parameters 201
_refine_ls_number_reflns 3386
_refine_ls_number_restraints 0
_refine_ls_restrained_S_all 1.056
_refine_ls_R_factor_all 0.0233
_refine_ls_R_factor_gt 0.0222
_refine_ls_shift/esd_max <0.001
_refine_ls_shift/su_max_lt 0.001
_refine_ls_shift/su_mean <0.001
_refine_ls_structure_factor_coef Fsqd
_refine_ls_weighting_details 'calc w=1/[\s^2^(Fo^2^)+(0.0284P)^2^+0.4222P] where P=(Fo^2^+2Fc^2^)/3'
_refine_ls_weighting_scheme calc
_refine_ls_wR_factor_gt 0.0577
_refine_ls_wR_factor_ref 0.0587
_reflns_number_gt 3261
_reflns_number_total 3386
_reflns_threshold_expression I>2\s(I)
_cod_data_source_file pb2023.cif
_cod_data_source_block I
_cod_depositor_comments
;
The following automatic conversions were performed:
'_symmetry_cell_setting' value 'Triclinic' changed to 'triclinic'
according to '/home/saulius/struct/CIF-dictionaries/cif_core.dic'
dictionary named 'cif_core.dic' version 2.4.1 from 2010-06-29.

Automatic conversion script
Id: cif_fix_enum 1527 2010-12-29 10:47:43Z saulius 

The following automatic conversions were performed:

'_symmetry_cell_setting' value 'Triclinic' changed to 'triclinic'
according to /home/saulius/struct/CIF-dictionaries/cif_core.dic
dictionary named 'cif_core.dic' version 2.4.1 from 2010-06-29.

Automatic conversion script
Id: cif_fix_values 1715 2011-07-08 13:25:40Z adriana 
;
_cod_database_code 2225343
_cod_database_fobs_code 2225343

loop_
_symmetry_equiv_pos_as_xyz
'x, y, z'
'-x, -y, -z'

loop_
_atom_site_type_symbol
_atom_site_label
_atom_site_fract_x
_atom_site_fract_y
_atom_site_fract_z
_atom_site_U_iso_or_equiv
_atom_site_adp_type
_atom_site_calc_flag
_atom_site_refinement_flags
_atom_site_occupancy
_atom_site_disorder_assembly
_atom_site_disorder_group
I I 0.542549(19) 0.247310(13) 1.062688(11) 0.02504(6) Uani d . 1 . .
F F -0.0461(2) 0.7492(2) -0.01911(13) 0.0441(4) Uani d . 1 . .
O O1 0.2937(2) 0.37876(15) 0.50304(13) 0.0214(3) Uani d . 1 . .
O O2 0.3809(2) 0.75140(17) 0.66534(15) 0.0284(3) Uani d . 1 . .
C C1 0.2629(3) 0.5691(2) 0.57785(18) 0.0204(4) Uani d . 1 . .
C C2 0.3398(3) 0.4484(2) 0.67903(19) 0.0201(4) Uani d . 1 . .
C C3 0.3934(3) 0.4255(2) 0.80613(18) 0.0215(4) Uani d . 1 . .
H H3 0.3824 0.4982 0.8447 0.026 Uiso calc R 1 . .
C C4 0.4640(3) 0.2880(2) 0.87108(18) 0.0215(4) Uani d . 1 . .
C C5 0.4839(3) 0.1760(2) 0.8147(2) 0.0243(4) Uani d . 1 . .
H H5 0.5346 0.0861 0.8620 0.029 Uiso calc R 1 . .
C C6 0.4289(3) 0.1976(2) 0.68911(19) 0.0217(4) Uani d . 1 . .
C C7 0.3574(3) 0.3354(2) 0.62726(18) 0.0205(4) Uani d . 1 . .
C C8 0.2388(3) 0.5210(2) 0.47433(19) 0.0205(4) Uani d . 1 . .
C C9 0.1667(3) 0.5850(2) 0.34449(19) 0.0219(4) Uani d . 1 . .
C C10 0.0601(3) 0.7217(3) 0.3068(2) 0.0284(5) Uani d . 1 . .
H H10 0.0353 0.7757 0.3652 0.034 Uiso calc R 1 . .
C C11 -0.0100(3) 0.7790(3) 0.1840(2) 0.0313(5) Uani d . 1 . .
H H11 -0.0791 0.8710 0.1587 0.038 Uiso calc R 1 . .
C C12 0.0261(3) 0.6952(3) 0.1005(2) 0.0298(5) Uani d . 1 . .
C C13 0.1322(3) 0.5599(3) 0.1329(2) 0.0303(5) Uani d . 1 . .
H H13 0.1545 0.5065 0.0740 0.036 Uiso calc R 1 . .
C C14 0.2052(3) 0.5048(2) 0.2553(2) 0.0259(4) Uani d . 1 . .
H H14 0.2799 0.4142 0.2785 0.031 Uiso calc R 1 . .
C C15 0.4396(4) 0.0826(2) 0.6251(2) 0.0295(5) Uani d . 1 . .
H H15A 0.3163 0.0779 0.6072 0.044 Uiso calc R 1 . .
H H15B 0.5075 -0.0038 0.6791 0.044 Uiso calc R 1 . .
H H15C 0.5018 0.0999 0.5482 0.044 Uiso calc R 1 . .
C C16 0.0218(3) 0.7605(2) 0.6731(2) 0.0279(4) Uani d . 1 . .
H H16A -0.0783 0.7464 0.6269 0.034 Uiso calc R 1 . .
H H16B 0.0467 0.6908 0.7520 0.034 Uiso calc R 1 . .
C C17 -0.0346(4) 0.9043(3) 0.6981(2) 0.0383(6) Uani d . 1 . .
H H17A 0.0664 0.9186 0.7417 0.057 Uiso calc R 1 . .
H H17B -0.1411 0.9124 0.7486 0.057 Uiso calc R 1 . .
H H17C -0.0646 0.9727 0.6198 0.057 Uiso calc R 1 . .
S S1 0.22856(8) 0.74390(5) 0.58266(4) 0.02169(11) Uani d . 1 . .

loop_
_atom_site_aniso_label
_atom_site_aniso_U_11
_atom_site_aniso_U_22
_atom_site_aniso_U_33
_atom_site_aniso_U_12
_atom_site_aniso_U_13
_atom_site_aniso_U_23
I 0.03433(10) 0.02416(9) 0.01561(8) -0.00848(6) -0.00381(5) -0.00178(5)
F 0.0453(9) 0.0628(11) 0.0171(6) -0.0101(8) -0.0098(6) -0.0001(6)
O1 0.0293(7) 0.0200(7) 0.0156(6) -0.0069(6) -0.0013(5) -0.0048(5)
O2 0.0352(9) 0.0272(8) 0.0266(8) -0.0114(7) -0.0022(6) -0.0101(6)
C1 0.0250(10) 0.0188(9) 0.0174(9) -0.0055(8) -0.0002(7) -0.0046(7)
C2 0.0234(10) 0.0188(9) 0.0181(9) -0.0056(7) 0.0007(7) -0.0046(7)
C3 0.0294(10) 0.0200(9) 0.0166(9) -0.0077(8) -0.0010(7) -0.0057(7)
C4 0.0274(10) 0.0222(10) 0.0152(8) -0.0077(8) -0.0017(7) -0.0035(7)
C5 0.0302(11) 0.0197(10) 0.0219(10) -0.0064(8) -0.0010(8) -0.0029(8)
C6 0.0276(10) 0.0193(10) 0.0200(9) -0.0077(8) 0.0017(8) -0.0065(7)
C7 0.0244(10) 0.0231(10) 0.0158(9) -0.0089(8) 0.0006(7) -0.0052(7)
C8 0.0230(10) 0.0196(9) 0.0194(9) -0.0066(8) 0.0009(7) -0.0042(7)
C9 0.0245(10) 0.0268(10) 0.0161(9) -0.0107(8) 0.0004(7) -0.0044(8)
C10 0.0329(12) 0.0287(11) 0.0216(10) -0.0056(9) -0.0029(8) -0.0052(8)
C11 0.0320(12) 0.0311(12) 0.0249(11) -0.0049(10) -0.0045(9) 0.0011(9)
C12 0.0272(11) 0.0448(14) 0.0164(9) -0.0126(10) -0.0034(8) -0.0019(9)
C13 0.0338(12) 0.0415(13) 0.0197(10) -0.0137(10) 0.0013(8) -0.0111(9)
C14 0.0276(11) 0.0303(11) 0.0211(10) -0.0085(9) -0.0005(8) -0.0078(8)
C15 0.0445(13) 0.0200(10) 0.0263(10) -0.0089(9) 0.0002(9) -0.0092(8)
C16 0.0291(11) 0.0263(11) 0.0258(10) -0.0035(9) 0.0021(8) -0.0055(8)
C17 0.0466(15) 0.0275(12) 0.0331(12) 0.0036(11) 0.0038(11) -0.0076(10)
S1 0.0315(3) 0.0166(2) 0.0164(2) -0.00631(19) -0.00063(18) -0.00285(17)

loop_
_atom_type_symbol
_atom_type_description
_atom_type_scat_dispersion_real
_atom_type_scat_dispersion_imag
_atom_type_scat_source
C C 0.0033 0.0016 'International Tables Vol C Tables 4.2.6.8 and 6.1.1.4'
H H 0.0000 0.0000 'International Tables Vol C Tables 4.2.6.8 and 6.1.1.4'
O O 0.0106 0.0060 'International Tables Vol C Tables 4.2.6.8 and 6.1.1.4'
F F 0.0171 0.0103 'International Tables Vol C Tables 4.2.6.8 and 6.1.1.4'
S S 0.1246 0.1234 'International Tables Vol C Tables 4.2.6.8 and 6.1.1.4'
I I -0.4742 1.8119 'International Tables Vol C Tables 4.2.6.8 and 6.1.1.4'

loop_
_geom_angle_atom_site_label_1
_geom_angle_atom_site_label_2
_geom_angle_atom_site_label_3
_geom_angle_site_symmetry_1
_geom_angle_site_symmetry_3
_geom_angle
_geom_angle_publ_flag
C4 I O2 . 2_667 168.75(7) ?
C8 O1 C7 . . 106.96(15) ?
C8 C1 C2 . . 106.76(18) ?
C8 C1 S1 . . 126.56(16) ?
C2 C1 S1 . . 126.41(15) ?
C7 C2 C3 . . 119.10(19) ?
C7 C2 C1 . . 105.34(17) ?
C3 C2 C1 . . 135.56(19) ?
C4 C3 C2 . . 116.33(18) ?
C4 C3 H3 . . 121.8 ?
C2 C3 H3 . . 121.8 ?
C3 C4 C5 . . 123.00(18) ?
C3 C4 I . . 117.95(15) ?
C5 C4 I . . 119.06(15) ?
C6 C5 C4 . . 121.11(19) ?
C6 C5 H5 . . 119.4 ?
C4 C5 H5 . . 119.4 ?
C7 C6 C5 . . 114.58(18) ?
C7 C6 C15 . . 121.77(18) ?
C5 C6 C15 . . 123.63(19) ?
O1 C7 C6 . . 123.70(18) ?
O1 C7 C2 . . 110.45(18) ?
C6 C7 C2 . . 125.85(18) ?
O1 C8 C1 . . 110.48(17) ?
O1 C8 C9 . . 114.21(17) ?
C1 C8 C9 . . 135.31(19) ?
C10 C9 C14 . . 118.92(19) ?
C10 C9 C8 . . 122.32(19) ?
C14 C9 C8 . . 118.8(2) ?
C11 C10 C9 . . 121.3(2) ?
C11 C10 H10 . . 119.4 ?
C9 C10 H10 . . 119.4 ?
C12 C11 C10 . . 117.9(2) ?
C12 C11 H11 . . 121.1 ?
C10 C11 H11 . . 121.1 ?
F C12 C13 . . 118.6(2) ?
F C12 C11 . . 118.3(2) ?
C13 C12 C11 . . 123.0(2) ?
C12 C13 C14 . . 118.5(2) ?
C12 C13 H13 . . 120.7 ?
C14 C13 H13 . . 120.7 ?
C13 C14 C9 . . 120.4(2) ?
C13 C14 H14 . . 119.8 ?
C9 C14 H14 . . 119.8 ?
C6 C15 H15A . . 109.5 ?
C6 C15 H15B . . 109.5 ?
H15A C15 H15B . . 109.5 ?
C6 C15 H15C . . 109.5 ?
H15A C15 H15C . . 109.5 ?
H15B C15 H15C . . 109.5 ?
C17 C16 S1 . . 109.14(18) ?
C17 C16 H16A . . 109.9 ?
S1 C16 H16A . . 109.9 ?
C17 C16 H16B . . 109.9 ?
S1 C16 H16B . . 109.9 ?
H16A C16 H16B . . 108.3 ?
C16 C17 H17A . . 109.5 ?
C16 C17 H17B . . 109.5 ?
H17A C17 H17B . . 109.5 ?
C16 C17 H17C . . 109.5 ?
H17A C17 H17C . . 109.5 ?
H17B C17 H17C . . 109.5 ?
O2 S1 C1 . . 107.96(10) ?
O2 S1 C16 . . 106.52(10) ?
C1 S1 C16 . . 97.83(11) ?

loop_
_geom_bond_atom_site_label_1
_geom_bond_atom_site_label_2
_geom_bond_site_symmetry_2
_geom_bond_distance
_geom_bond_publ_flag
I C4 . 2.106(2) ?
I O2 2_667 3.052(2) ?
F C12 . 1.357(2) ?
O1 C8 . 1.373(2) ?
O1 C7 . 1.380(2) ?
O2 S1 . 1.495(2) ?
C1 C8 . 1.374(3) ?
C1 C2 . 1.449(3) ?
C1 S1 . 1.765(2) ?
C2 C7 . 1.389(3) ?
C2 C3 . 1.405(3) ?
C3 C4 . 1.391(3) ?
C3 H3 . 0.9300 ?
C4 C5 . 1.407(3) ?
C5 C6 . 1.394(3) ?
C5 H5 . 0.9300 ?
C6 C7 . 1.385(3) ?
C6 C15 . 1.499(3) ?
C8 C9 . 1.465(3) ?
C9 C10 . 1.391(3) ?
C9 C14 . 1.405(3) ?
C10 C11 . 1.387(3) ?
C10 H10 . 0.9300 ?
C11 C12 . 1.380(4) ?
C11 H11 . 0.9300 ?
C12 C13 . 1.376(4) ?
C13 C14 . 1.387(3) ?
C13 H13 . 0.9300 ?
C14 H14 . 0.9300 ?
C15 H15A . 0.9600 ?
C15 H15B . 0.9600 ?
C15 H15C . 0.9600 ?
C16 C17 . 1.520(3) ?
C16 S1 . 1.815(2) ?
C16 H16A . 0.9700 ?
C16 H16B . 0.9700 ?
C17 H17A . 0.9600 ?
C17 H17B . 0.9600 ?
C17 H17C . 0.9600 ?

loop_
_geom_torsion_atom_site_label_1
_geom_torsion_atom_site_label_2
_geom_torsion_atom_site_label_3
_geom_torsion_atom_site_label_4
_geom_torsion_site_symmetry_1
_geom_torsion_site_symmetry_2
_geom_torsion_site_symmetry_3
_geom_torsion_site_symmetry_4
_geom_torsion
_geom_torsion_publ_flag
C8 C1 C2 C7 . . . . 0.4(2) ?
S1 C1 C2 C7 . . . . -173.92(16) ?
C8 C1 C2 C3 . . . . -179.2(2) ?
S1 C1 C2 C3 . . . . 6.5(4) ?
C7 C2 C3 C4 . . . . 0.9(3) ?
C1 C2 C3 C4 . . . . -179.6(2) ?
C2 C3 C4 C5 . . . . 0.6(3) ?
C2 C3 C4 I . . . . -179.02(15) ?
C3 C4 C5 C6 . . . . -1.5(4) ?
I C4 C5 C6 . . . . 178.17(17) ?
C4 C5 C6 C7 . . . . 0.7(3) ?
C4 C5 C6 C15 . . . . -177.5(2) ?
C8 O1 C7 C6 . . . . -178.4(2) ?
C8 O1 C7 C2 . . . . 1.4(2) ?
C5 C6 C7 O1 . . . . -179.43(19) ?
C15 C6 C7 O1 . . . . -1.2(3) ?
C5 C6 C7 C2 . . . . 0.9(3) ?
C15 C6 C7 C2 . . . . 179.1(2) ?
C3 C2 C7 O1 . . . . 178.56(18) ?
C1 C2 C7 O1 . . . . -1.1(2) ?
C3 C2 C7 C6 . . . . -1.7(3) ?
C1 C2 C7 C6 . . . . 178.6(2) ?
C7 O1 C8 C1 . . . . -1.1(2) ?
C7 O1 C8 C9 . . . . 179.96(18) ?
C2 C1 C8 O1 . . . . 0.4(2) ?
S1 C1 C8 O1 . . . . 174.74(15) ?
C2 C1 C8 C9 . . . . 179.1(2) ?
S1 C1 C8 C9 . . . . -6.6(4) ?
O1 C8 C9 C10 . . . . 162.3(2) ?
C1 C8 C9 C10 . . . . -16.3(4) ?
O1 C8 C9 C14 . . . . -17.0(3) ?
C1 C8 C9 C14 . . . . 164.4(2) ?
C14 C9 C10 C11 . . . . 0.7(4) ?
C8 C9 C10 C11 . . . . -178.6(2) ?
C9 C10 C11 C12 . . . . 1.3(4) ?
C10 C11 C12 F . . . . 178.2(2) ?
C10 C11 C12 C13 . . . . -2.0(4) ?
F C12 C13 C14 . . . . -179.7(2) ?
C11 C12 C13 C14 . . . . 0.5(4) ?
C12 C13 C14 C9 . . . . 1.7(4) ?
C10 C9 C14 C13 . . . . -2.3(3) ?
C8 C9 C14 C13 . . . . 177.1(2) ?
C8 C1 S1 O2 . . . . -139.72(19) ?
C2 C1 S1 O2 . . . . 33.5(2) ?
C8 C1 S1 C16 . . . . 110.0(2) ?
C2 C1 S1 C16 . . . . -76.8(2) ?
C17 C16 S1 O2 . . . . 65.53(18) ?
C17 C16 S1 C1 . . . . 176.96(16) ?
